data_4301681
loop_
_publ_author_name
'Matthew T. Whited'
'Neal P. Mankad'
'Yunho Lee'
'Paul F. Oblad'
'Jonas C. Peters'

_publ_contact_author_address
;Department of Chemistry
Massachusetts Institute of Technology
Cambridge, MA 02139
USA
;
_publ_contact_author_email jcpeters@mit.edu
_publ_contact_author_name 'Jonas C. Peters'
_publ_section_title
;
Dinitrogen Complexes Supported by Tris(phosphino)silyl Ligands
;
_journal_name_full 'Inorganic Chemistry'
_journal_page_first 2507
_journal_page_last 2517
_journal_paper_doi 10.1021/ic801855y
_journal_volume 48
_journal_year 2009
_chemical_formula_moiety 'C36 H54 Co N2 P3 Si, C6 H6'
_chemical_formula_sum 'C42 H60 Co N2 P3 Si'
_chemical_formula_weight 772.85
_chemical_name_common '[SiPiPr3]Co(N2)'
_chemical_name_systematic
; 
 ? 
;
_space_group_IT_number 14
_symmetry_cell_setting monoclinic
_symmetry_space_group_name_Hall '-P 2ybc'
_symmetry_space_group_name_H-M 'P 1 21/c 1'
_atom_sites_solution_hydrogens geom
_atom_sites_solution_primary direct
_atom_sites_solution_secondary difmap
_audit_creation_method SHELXL-97
_cell_angle_alpha 90.00
_cell_angle_beta 91.9160(10)
_cell_angle_gamma 90.00
_cell_formula_units_Z 4
_cell_length_a 12.6932(9)
_cell_length_b 15.4021(11)
_cell_length_c 20.6008(15)
_cell_measurement_reflns_used 9849
_cell_measurement_temperature 100(2)
_cell_measurement_theta_max 30.33
_cell_measurement_theta_min 2.28
_cell_volume 4025.2(5)
_computing_cell_refinement 'Bruker SAINT'
_computing_data_collection 'Bruker APEX2'
_computing_data_reduction 'Bruker SAINT'
_computing_molecular_graphics 'Bruker SHELXTL'
_computing_publication_material 'Bruker SHELXTL'
_computing_structure_refinement 'SHELXL-97 (Sheldrick, 1997)'
_computing_structure_solution 'SHELXS-97 (Sheldrick, 1990)'
_diffrn_ambient_temperature 100(2)
_diffrn_measured_fraction_theta_full 0.995
_diffrn_measured_fraction_theta_max 0.995
_diffrn_measurement_device_type 'Bruker APEX-II CCD'
_diffrn_measurement_method '\f and \w scans'
_diffrn_radiation_monochromator graphite
_diffrn_radiation_source 'fine-focus sealed tube'
_diffrn_radiation_type MoK\a
_diffrn_radiation_wavelength 0.71073
_diffrn_reflns_av_R_equivalents 0.0786
_diffrn_reflns_av_sigmaI/netI 0.0634
_diffrn_reflns_limit_h_max 17
_diffrn_reflns_limit_h_min -17
_diffrn_reflns_limit_k_max 21
_diffrn_reflns_limit_k_min -21
_diffrn_reflns_limit_l_max 28
_diffrn_reflns_limit_l_min -28
_diffrn_reflns_number 67862
_diffrn_reflns_theta_full 30.03
_diffrn_reflns_theta_max 30.03
_diffrn_reflns_theta_min 1.61
_diffrn_standards_number 0
_exptl_absorpt_coefficient_mu 0.607
_exptl_absorpt_correction_type none
_exptl_crystal_colour orange
_exptl_crystal_density_diffrn 1.275
_exptl_crystal_density_method 'not measured'
_exptl_crystal_description plate
_exptl_crystal_F_000 1648
_exptl_crystal_size_max 0.45
_exptl_crystal_size_mid 0.25
_exptl_crystal_size_min 0.10
_refine_diff_density_max 0.584
_refine_diff_density_min -0.385
_refine_diff_density_rms 0.088
_refine_ls_extinction_method none
_refine_ls_goodness_of_fit_ref 1.032
_refine_ls_hydrogen_treatment constr
_refine_ls_matrix_type full
_refine_ls_number_parameters 454
_refine_ls_number_reflns 11706
_refine_ls_number_restraints 0
_refine_ls_restrained_S_all 1.032
_refine_ls_R_factor_all 0.0823
_refine_ls_R_factor_gt 0.0475
_refine_ls_shift/su_max 0.001
_refine_ls_shift/su_mean 0.000
_refine_ls_structure_factor_coef Fsqd
_refine_ls_weighting_details 'calc w=1/[\s^2^(Fo^2^)+(0.0485P)^2^+2.0353P] where P=(Fo^2^+2Fc^2^)/3'
_refine_ls_weighting_scheme calc
_refine_ls_wR_factor_gt 0.1050
_refine_ls_wR_factor_ref 0.1218
_reflns_number_gt 7900
_reflns_number_total 11706
_reflns_threshold_expression >2sigma(I)
_cod_data_source_file ic801855y_si_001_08.cif
_cod_data_source_block 08336
_cod_depositor_comments
;
The following automatic conversions were performed:
'_symmetry_cell_setting' value 'Monoclinic' changed to 'monoclinic'
according to '/home/saulius/struct/CIF-dictionaries/cif_core.dic'
dictionary named 'cif_core.dic' version 2.4.1 from 2010-06-29.

Automatic conversion script
Id: cif_fix_enum 1527 2010-12-29 10:47:43Z saulius 
;
_cod_original_sg_symbol_H-M 'P 21/c'
_cod_database_code 4301681

loop_
_symmetry_equiv_pos_as_xyz
'x, y, z'
'-x, y+1/2, -z+1/2'
'-x, -y, -z'
'x, -y-1/2, z-1/2'

loop_
_atom_site_label
_atom_site_type_symbol
_atom_site_fract_x
_atom_site_fract_y
_atom_site_fract_z
_atom_site_U_iso_or_equiv
_atom_site_adp_type
_atom_site_occupancy
_atom_site_symmetry_multiplicity
_atom_site_calc_flag
_atom_site_refinement_flags
_atom_site_disorder_assembly
_atom_site_disorder_group
Co1 Co 0.31442(2) 0.750425(18) 0.090445(13) 0.01323(8) Uani 1 1 d . . .
N1 N 0.31490(15) 0.75031(12) 0.00242(9) 0.0203(4) Uani 1 1 d . . .
N2 N 0.31491(17) 0.74983(14) -0.05207(10) 0.0288(5) Uani 1 1 d . . .
P1 P 0.46427(4) 0.82397(4) 0.10962(3) 0.01484(12) Uani 1 1 d . . .
P2 P 0.16342(4) 0.82207(4) 0.10068(3) 0.01450(12) Uani 1 1 d . . .
P3 P 0.31760(4) 0.60642(4) 0.10342(3) 0.01460(12) Uani 1 1 d . . .
Si1 Si 0.31343(4) 0.74839(4) 0.19879(3) 0.01343(12) Uani 1 1 d . . .
C1 C 0.45166(17) 0.76388(13) 0.23395(10) 0.0155(4) Uani 1 1 d . . .
C2 C 0.52448(17) 0.79366(14) 0.18883(10) 0.0167(4) Uani 1 1 d . . .
C3 C 0.63176(17) 0.79781(14) 0.20614(11) 0.0200(5) Uani 1 1 d . . .
H3 H 0.6806 0.8182 0.1757 0.024 Uiso 1 1 calc R . .
C4 C 0.66714(18) 0.77203(15) 0.26790(11) 0.0218(5) Uani 1 1 d . . .
H4 H 0.7402 0.7737 0.2793 0.026 Uiso 1 1 calc R . .
C5 C 0.59557(18) 0.74384(14) 0.31278(11) 0.0209(5) Uani 1 1 d . . .
H5 H 0.6198 0.7267 0.3550 0.025 Uiso 1 1 calc R . .
C6 C 0.48850(18) 0.74052(14) 0.29625(10) 0.0189(4) Uani 1 1 d . . .
H6 H 0.4399 0.7222 0.3276 0.023 Uiso 1 1 calc R . .
C7 C 0.57159(18) 0.80877(15) 0.05089(11) 0.0203(5) Uani 1 1 d . . .
H7 H 0.6377 0.8337 0.0710 0.024 Uiso 1 1 calc R . .
C8 C 0.59220(19) 0.71273(16) 0.03677(12) 0.0264(5) Uani 1 1 d . . .
H8A H 0.5277 0.6859 0.0186 0.040 Uiso 1 1 calc R . .
H8B H 0.6136 0.6831 0.0772 0.040 Uiso 1 1 calc R . .
H8C H 0.6484 0.7077 0.0055 0.040 Uiso 1 1 calc R . .
C9 C 0.54744(19) 0.85826(16) -0.01244(11) 0.0253(5) Uani 1 1 d . . .
H9A H 0.6083 0.8548 -0.0404 0.038 Uiso 1 1 calc R . .
H9B H 0.5328 0.9192 -0.0025 0.038 Uiso 1 1 calc R . .
H9C H 0.4858 0.8324 -0.0349 0.038 Uiso 1 1 calc R . .
C10 C 0.46973(17) 0.94612(14) 0.11773(11) 0.0179(4) Uani 1 1 d . . .
H10 H 0.4371 0.9710 0.0769 0.021 Uiso 1 1 calc R . .
C11 C 0.58064(17) 0.98533(15) 0.12593(12) 0.0236(5) Uani 1 1 d . . .
H11A H 0.5755 1.0488 0.1275 0.035 Uiso 1 1 calc R . .
H11B H 0.6230 0.9682 0.0891 0.035 Uiso 1 1 calc R . .
H11C H 0.6143 0.9641 0.1664 0.035 Uiso 1 1 calc R . .
C12 C 0.40445(18) 0.97818(15) 0.17400(11) 0.0214(5) Uani 1 1 d . . .
H12A H 0.4328 0.9536 0.2148 0.032 Uiso 1 1 calc R . .
H12B H 0.3310 0.9597 0.1671 0.032 Uiso 1 1 calc R . .
H12C H 0.4076 1.0417 0.1761 0.032 Uiso 1 1 calc R . .
C13 C 0.22609(16) 0.83827(14) 0.22903(10) 0.0159(4) Uani 1 1 d . . .
C14 C 0.15931(16) 0.87595(14) 0.18078(10) 0.0159(4) Uani 1 1 d . . .
C15 C 0.09795(17) 0.94805(14) 0.19606(11) 0.0191(5) Uani 1 1 d . . .
H15 H 0.0518 0.9728 0.1639 0.023 Uiso 1 1 calc R . .
C16 C 0.10414(18) 0.98373(15) 0.25817(11) 0.0216(5) Uani 1 1 d . . .
H16 H 0.0628 1.0331 0.2681 0.026 Uiso 1 1 calc R . .
C17 C 0.17041(18) 0.94745(15) 0.30558(11) 0.0215(5) Uani 1 1 d . . .
H17 H 0.1748 0.9721 0.3479 0.026 Uiso 1 1 calc R . .
C18 C 0.23054(17) 0.87477(15) 0.29114(10) 0.0192(5) Uani 1 1 d . . .
H18 H 0.2752 0.8497 0.3240 0.023 Uiso 1 1 calc R . .
C19 C 0.13289(17) 0.91129(14) 0.04081(10) 0.0183(4) Uani 1 1 d . . .
H19 H 0.0743 0.9467 0.0584 0.022 Uiso 1 1 calc R . .
C20 C 0.22640(18) 0.97177(15) 0.03211(11) 0.0223(5) Uani 1 1 d . . .
H20A H 0.2854 0.9388 0.0150 0.034 Uiso 1 1 calc R . .
H20B H 0.2477 0.9972 0.0741 0.034 Uiso 1 1 calc R . .
H20C H 0.2062 1.0182 0.0016 0.034 Uiso 1 1 calc R . .
C21 C 0.09467(18) 0.87582(16) -0.02532(11) 0.0238(5) Uani 1 1 d . . .
H21A H 0.0678 0.9237 -0.0525 0.036 Uiso 1 1 calc R . .
H21B H 0.0383 0.8335 -0.0192 0.036 Uiso 1 1 calc R . .
H21C H 0.1535 0.8476 -0.0466 0.036 Uiso 1 1 calc R . .
C22 C 0.03088(16) 0.76564(15) 0.09876(11) 0.0187(4) Uani 1 1 d . . .
H22 H 0.0263 0.7306 0.0579 0.022 Uiso 1 1 calc R . .
C23 C 0.02247(18) 0.70204(16) 0.15536(11) 0.0224(5) Uani 1 1 d . . .
H23A H 0.0814 0.6609 0.1549 0.034 Uiso 1 1 calc R . .
H23B H -0.0443 0.6702 0.1511 0.034 Uiso 1 1 calc R . .
H23C H 0.0249 0.7342 0.1964 0.034 Uiso 1 1 calc R . .
C24 C -0.06661(17) 0.82532(16) 0.09818(12) 0.0233(5) Uani 1 1 d . . .
H24A H -0.1307 0.7899 0.0957 0.035 Uiso 1 1 calc R . .
H24B H -0.0653 0.8639 0.0604 0.035 Uiso 1 1 calc R . .
H24C H -0.0658 0.8601 0.1380 0.035 Uiso 1 1 calc R . .
C25 C 0.26147(16) 0.64050(14) 0.22799(10) 0.0158(4) Uani 1 1 d . . .
C26 C 0.25810(16) 0.57497(14) 0.18052(10) 0.0160(4) Uani 1 1 d . . .
C27 C 0.21450(17) 0.49444(15) 0.19415(11) 0.0200(5) Uani 1 1 d . . .
H27 H 0.2133 0.4501 0.1621 0.024 Uiso 1 1 calc R . .
C28 C 0.17264(17) 0.47853(15) 0.25455(11) 0.0208(5) Uani 1 1 d . . .
H28 H 0.1418 0.4238 0.2634 0.025 Uiso 1 1 calc R . .
C29 C 0.17596(17) 0.54262(15) 0.30192(11) 0.0204(5) Uani 1 1 d . . .
H29 H 0.1478 0.5316 0.3433 0.025 Uiso 1 1 calc R . .
C30 C 0.22046(16) 0.62301(15) 0.28893(10) 0.0178(4) Uani 1 1 d . . .
H30 H 0.2231 0.6665 0.3217 0.021 Uiso 1 1 calc R . .
C31 C 0.24530(18) 0.53766(14) 0.04188(11) 0.0198(5) Uani 1 1 d . . .
H31 H 0.2403 0.4780 0.0607 0.024 Uiso 1 1 calc R . .
C32 C 0.13318(19) 0.56881(17) 0.02749(12) 0.0280(5) Uani 1 1 d . . .
H32A H 0.1349 0.6270 0.0083 0.042 Uiso 1 1 calc R . .
H32B H 0.0947 0.5707 0.0679 0.042 Uiso 1 1 calc R . .
H32C H 0.0977 0.5288 -0.0031 0.042 Uiso 1 1 calc R . .
C33 C 0.3048(2) 0.52936(17) -0.02153(11) 0.0265(5) Uani 1 1 d . . .
H33A H 0.2703 0.4855 -0.0494 0.040 Uiso 1 1 calc R . .
H33B H 0.3778 0.5119 -0.0116 0.040 Uiso 1 1 calc R . .
H33C H 0.3042 0.5854 -0.0441 0.040 Uiso 1 1 calc R . .
C34 C 0.44465(17) 0.54257(14) 0.10968(11) 0.0176(4) Uani 1 1 d . . .
H34 H 0.4846 0.5558 0.0698 0.021 Uiso 1 1 calc R . .
C35 C 0.43291(19) 0.44348(15) 0.11301(12) 0.0251(5) Uani 1 1 d . . .
H35A H 0.5027 0.4164 0.1119 0.038 Uiso 1 1 calc R . .
H35B H 0.3893 0.4233 0.0758 0.038 Uiso 1 1 calc R . .
H35C H 0.3992 0.4275 0.1534 0.038 Uiso 1 1 calc R . .
C36 C 0.51369(18) 0.57146(15) 0.16802(11) 0.0226(5) Uani 1 1 d . . .
H36A H 0.4774 0.5589 0.2082 0.034 Uiso 1 1 calc R . .
H36B H 0.5270 0.6340 0.1651 0.034 Uiso 1 1 calc R . .
H36C H 0.5808 0.5401 0.1681 0.034 Uiso 1 1 calc R . .
C37 C 0.1208(2) 0.30296(18) 0.06190(13) 0.0328(6) Uani 1 1 d . . .
H37 H 0.1397 0.3382 0.0263 0.039 Uiso 1 1 calc R . .
C38 C 0.0476(2) 0.33268(17) 0.10486(13) 0.0334(6) Uani 1 1 d . . .
H38 H 0.0164 0.3883 0.0987 0.040 Uiso 1 1 calc R . .
C39 C 0.0198(2) 0.28138(17) 0.15688(13) 0.0296(6) Uani 1 1 d . . .
H39 H -0.0303 0.3017 0.1866 0.035 Uiso 1 1 calc R . .
C40 C 0.06546(19) 0.20016(16) 0.16534(12) 0.0268(5) Uani 1 1 d . . .
H40 H 0.0460 0.1645 0.2006 0.032 Uiso 1 1 calc R . .
C41 C 0.13906(19) 0.17109(16) 0.12272(12) 0.0270(5) Uani 1 1 d . . .
H41 H 0.1710 0.1158 0.1292 0.032 Uiso 1 1 calc R . .
C42 C 0.1667(2) 0.22202(18) 0.07052(13) 0.0301(6) Uani 1 1 d . . .
H42 H 0.2168 0.2016 0.0409 0.036 Uiso 1 1 calc R . .

loop_
_atom_site_aniso_label
_atom_site_aniso_U_11
_atom_site_aniso_U_22
_atom_site_aniso_U_33
_atom_site_aniso_U_23
_atom_site_aniso_U_13
_atom_site_aniso_U_12
Co1 0.01483(14) 0.01368(15) 0.01121(14) -0.00004(11) 0.00111(10) -0.00020(11)
N1 0.0209(9) 0.0189(10) 0.0211(10) 0.0011(8) 0.0013(7) 0.0010(8)
N2 0.0340(12) 0.0328(12) 0.0196(11) 0.0009(9) 0.0018(8) 0.0014(9)
P1 0.0157(3) 0.0144(3) 0.0144(3) 0.0016(2) 0.0008(2) -0.0006(2)
P2 0.0151(3) 0.0155(3) 0.0129(3) 0.0005(2) 0.00044(19) 0.0001(2)
P3 0.0168(3) 0.0136(3) 0.0135(3) -0.0002(2) 0.0015(2) 0.0003(2)
Si1 0.0151(3) 0.0139(3) 0.0113(3) 0.0001(2) 0.0006(2) -0.0004(2)
C1 0.0184(10) 0.0122(10) 0.0158(10) -0.0017(8) -0.0013(8) -0.0003(8)
C2 0.0201(10) 0.0137(10) 0.0162(10) 0.0003(8) -0.0001(8) 0.0011(8)
C3 0.0194(11) 0.0183(11) 0.0224(12) 0.0021(9) 0.0006(9) -0.0019(9)
C4 0.0192(11) 0.0203(11) 0.0256(12) 0.0024(9) -0.0050(9) -0.0002(9)
C5 0.0246(11) 0.0191(11) 0.0185(11) 0.0022(9) -0.0056(9) 0.0009(9)
C6 0.0228(11) 0.0189(11) 0.0150(10) 0.0009(9) 0.0011(8) 0.0006(9)
C7 0.0201(11) 0.0214(12) 0.0194(11) 0.0018(9) 0.0020(9) -0.0012(9)
C8 0.0293(13) 0.0226(12) 0.0280(13) -0.0012(10) 0.0106(10) 0.0028(10)
C9 0.0299(13) 0.0272(13) 0.0192(12) 0.0035(10) 0.0059(9) -0.0020(10)
C10 0.0212(11) 0.0146(10) 0.0177(11) 0.0009(9) -0.0009(8) -0.0019(8)
C11 0.0218(11) 0.0182(11) 0.0308(13) 0.0017(10) -0.0006(10) -0.0038(9)
C12 0.0249(12) 0.0178(11) 0.0214(12) -0.0022(9) -0.0007(9) -0.0019(9)
C13 0.0168(10) 0.0161(10) 0.0152(10) 0.0015(8) 0.0039(8) -0.0002(8)
C14 0.0168(10) 0.0156(10) 0.0155(10) -0.0019(8) 0.0031(8) -0.0030(8)
C15 0.0194(11) 0.0195(11) 0.0183(11) -0.0007(9) 0.0011(8) 0.0026(9)
C16 0.0250(11) 0.0162(11) 0.0238(12) -0.0039(9) 0.0022(9) 0.0033(9)
C17 0.0251(12) 0.0213(12) 0.0181(11) -0.0067(9) 0.0021(9) 0.0005(9)
C18 0.0225(11) 0.0201(11) 0.0150(10) -0.0008(9) -0.0005(8) -0.0011(9)
C19 0.0180(10) 0.0205(11) 0.0163(10) 0.0024(9) 0.0014(8) 0.0010(9)
C20 0.0245(12) 0.0210(12) 0.0214(12) 0.0040(9) -0.0014(9) 0.0010(9)
C21 0.0243(12) 0.0302(13) 0.0166(11) 0.0030(10) -0.0029(9) 0.0002(10)
C22 0.0138(10) 0.0240(12) 0.0184(11) -0.0020(9) 0.0032(8) -0.0016(8)
C23 0.0191(11) 0.0254(12) 0.0226(12) 0.0027(10) 0.0011(9) -0.0037(9)
C24 0.0184(11) 0.0276(13) 0.0240(12) -0.0012(10) 0.0020(9) 0.0021(9)
C25 0.0163(10) 0.0156(10) 0.0153(10) 0.0023(8) 0.0001(8) -0.0012(8)
C26 0.0158(10) 0.0171(10) 0.0153(10) 0.0017(8) 0.0018(8) 0.0007(8)
C27 0.0217(11) 0.0182(11) 0.0201(11) -0.0009(9) 0.0014(9) -0.0014(9)
C28 0.0196(11) 0.0190(11) 0.0242(12) 0.0053(9) 0.0043(9) -0.0028(9)
C29 0.0189(11) 0.0270(12) 0.0159(11) 0.0067(9) 0.0070(8) 0.0007(9)
C30 0.0181(10) 0.0216(11) 0.0139(10) -0.0008(9) 0.0020(8) 0.0018(9)
C31 0.0262(11) 0.0158(11) 0.0172(11) -0.0028(9) -0.0008(9) -0.0009(9)
C32 0.0259(12) 0.0271(13) 0.0305(14) -0.0061(11) -0.0051(10) -0.0006(10)
C33 0.0365(14) 0.0277(13) 0.0154(11) -0.0072(10) 0.0017(10) 0.0001(11)
C34 0.0212(11) 0.0146(10) 0.0174(11) 0.0018(9) 0.0050(8) 0.0007(8)
C35 0.0274(12) 0.0179(12) 0.0302(13) 0.0002(10) 0.0043(10) 0.0043(9)
C36 0.0222(11) 0.0203(11) 0.0253(12) 0.0011(10) -0.0009(9) 0.0044(9)
C37 0.0385(15) 0.0334(15) 0.0261(13) 0.0023(11) -0.0032(11) -0.0158(12)
C38 0.0365(15) 0.0246(13) 0.0385(15) -0.0003(12) -0.0094(12) 0.0017(11)
C39 0.0300(13) 0.0298(14) 0.0288(14) -0.0049(11) 0.0009(10) 0.0049(11)
C40 0.0302(13) 0.0276(13) 0.0224(12) -0.0009(10) -0.0009(10) -0.0007(10)
C41 0.0233(12) 0.0265(13) 0.0310(13) -0.0051(11) -0.0048(10) 0.0013(10)
C42 0.0243(12) 0.0365(15) 0.0298(14) -0.0090(12) 0.0024(10) -0.0082(11)

loop_
_atom_type_symbol
_atom_type_description
_atom_type_scat_dispersion_real
_atom_type_scat_dispersion_imag
_atom_type_scat_source
C C 0.0033 0.0016 'International Tables Vol C Tables 4.2.6.8 and 6.1.1.4'
H H 0.0000 0.0000 'International Tables Vol C Tables 4.2.6.8 and 6.1.1.4'
N N 0.0061 0.0033 'International Tables Vol C Tables 4.2.6.8 and 6.1.1.4'
Si Si 0.0817 0.0704 'International Tables Vol C Tables 4.2.6.8 and 6.1.1.4'
P P 0.1023 0.0942 'International Tables Vol C Tables 4.2.6.8 and 6.1.1.4'
Co Co 0.3494 0.9721 'International Tables Vol C Tables 4.2.6.8 and 6.1.1.4'

loop_
_geom_angle_atom_site_label_1
_geom_angle_atom_site_label_2
_geom_angle_atom_site_label_3
_geom_angle
_geom_angle_site_symmetry_1
_geom_angle_site_symmetry_3
_geom_angle_publ_flag
N1 Co1 P2 97.28(6) . . ?
N1 Co1 Si1 179.13(6) . . ?
P2 Co1 Si1 83.03(2) . . ?
N1 Co1 P3 96.78(6) . . ?
P2 Co1 P3 119.51(2) . . ?
Si1 Co1 P3 82.37(2) . . ?
N1 Co1 P1 98.38(6) . . ?
P2 Co1 P1 117.48(2) . . ?
Si1 Co1 P1 82.17(2) . . ?
P3 Co1 P1 118.01(2) . . ?
N2 N1 Co1 179.6(2) . . ?
C2 P1 C7 104.63(10) . . ?
C2 P1 C10 99.29(10) . . ?
C7 P1 C10 99.02(10) . . ?
C2 P1 Co1 110.72(7) . . ?
C7 P1 Co1 117.16(8) . . ?
C10 P1 Co1 123.23(7) . . ?
C14 P2 C19 104.26(10) . . ?
C14 P2 C22 99.97(10) . . ?
C19 P2 C22 99.12(10) . . ?
C14 P2 Co1 110.90(7) . . ?
C19 P2 Co1 117.36(7) . . ?
C22 P2 Co1 122.51(7) . . ?
C26 P3 C31 103.25(10) . . ?
C26 P3 C34 100.22(9) . . ?
C31 P3 C34 98.62(10) . . ?
C26 P3 Co1 110.92(7) . . ?
C31 P3 Co1 118.35(7) . . ?
C34 P3 Co1 122.47(7) . . ?
C1 Si1 C13 109.15(9) . . ?
C1 Si1 C25 108.52(9) . . ?
C13 Si1 C25 108.87(10) . . ?
C1 Si1 Co1 110.18(7) . . ?
C13 Si1 Co1 109.99(7) . . ?
C25 Si1 Co1 110.09(7) . . ?
C6 C1 C2 118.85(19) . . ?
C6 C1 Si1 126.64(17) . . ?
C2 C1 Si1 114.14(15) . . ?
C3 C2 C1 120.1(2) . . ?
C3 C2 P1 125.97(17) . . ?
C1 C2 P1 113.93(15) . . ?
C4 C3 C2 120.1(2) . . ?
C4 C3 H3 119.9 . . ?
C2 C3 H3 119.9 . . ?
C5 C4 C3 120.0(2) . . ?
C5 C4 H4 120.0 . . ?
C3 C4 H4 120.0 . . ?
C4 C5 C6 120.3(2) . . ?
C4 C5 H5 119.8 . . ?
C6 C5 H5 119.8 . . ?
C5 C6 C1 120.6(2) . . ?
C5 C6 H6 119.7 . . ?
C1 C6 H6 119.7 . . ?
C8 C7 C9 110.44(19) . . ?
C8 C7 P1 112.16(16) . . ?
C9 C7 P1 111.09(16) . . ?
C8 C7 H7 107.7 . . ?
C9 C7 H7 107.7 . . ?
P1 C7 H7 107.7 . . ?
C7 C8 H8A 109.5 . . ?
C7 C8 H8B 109.5 . . ?
H8A C8 H8B 109.5 . . ?
C7 C8 H8C 109.5 . . ?
H8A C8 H8C 109.5 . . ?
H8B C8 H8C 109.5 . . ?
C7 C9 H9A 109.5 . . ?
C7 C9 H9B 109.5 . . ?
H9A C9 H9B 109.5 . . ?
C7 C9 H9C 109.5 . . ?
H9A C9 H9C 109.5 . . ?
H9B C9 H9C 109.5 . . ?
C12 C10 C11 107.91(18) . . ?
C12 C10 P1 111.67(15) . . ?
C11 C10 P1 115.59(15) . . ?
C12 C10 H10 107.1 . . ?
C11 C10 H10 107.1 . . ?
P1 C10 H10 107.1 . . ?
C10 C11 H11A 109.5 . . ?
C10 C11 H11B 109.5 . . ?
H11A C11 H11B 109.5 . . ?
C10 C11 H11C 109.5 . . ?
H11A C11 H11C 109.5 . . ?
H11B C11 H11C 109.5 . . ?
C10 C12 H12A 109.5 . . ?
C10 C12 H12B 109.5 . . ?
H12A C12 H12B 109.5 . . ?
C10 C12 H12C 109.5 . . ?
H12A C12 H12C 109.5 . . ?
H12B C12 H12C 109.5 . . ?
C18 C13 C14 119.0(2) . . ?
C18 C13 Si1 126.14(16) . . ?
C14 C13 Si1 114.47(15) . . ?
C15 C14 C13 119.64(19) . . ?
C15 C14 P2 126.14(17) . . ?
C13 C14 P2 114.22(16) . . ?
C16 C15 C14 120.4(2) . . ?
C16 C15 H15 119.8 . . ?
C14 C15 H15 119.8 . . ?
C17 C16 C15 120.2(2) . . ?
C17 C16 H16 119.9 . . ?
C15 C16 H16 119.9 . . ?
C16 C17 C18 119.9(2) . . ?
C16 C17 H17 120.1 . . ?
C18 C17 H17 120.1 . . ?
C17 C18 C13 120.9(2) . . ?
C17 C18 H18 119.6 . . ?
C13 C18 H18 119.6 . . ?
C20 C19 C21 109.77(18) . . ?
C20 C19 P2 112.33(15) . . ?
C21 C19 P2 112.05(16) . . ?
C20 C19 H19 107.5 . . ?
C21 C19 H19 107.5 . . ?
P2 C19 H19 107.5 . . ?
C19 C20 H20A 109.5 . . ?
C19 C20 H20B 109.5 . . ?
H20A C20 H20B 109.5 . . ?
C19 C20 H20C 109.5 . . ?
H20A C20 H20C 109.5 . . ?
H20B C20 H20C 109.5 . . ?
C19 C21 H21A 109.5 . . ?
C19 C21 H21B 109.5 . . ?
H21A C21 H21B 109.5 . . ?
C19 C21 H21C 109.5 . . ?
H21A C21 H21C 109.5 . . ?
H21B C21 H21C 109.5 . . ?
C23 C22 C24 108.15(18) . . ?
C23 C22 P2 111.28(15) . . ?
C24 C22 P2 116.05(16) . . ?
C23 C22 H22 107.0 . . ?
C24 C22 H22 107.0 . . ?
P2 C22 H22 107.0 . . ?
C22 C23 H23A 109.5 . . ?
C22 C23 H23B 109.5 . . ?
H23A C23 H23B 109.5 . . ?
C22 C23 H23C 109.5 . . ?
H23A C23 H23C 109.5 . . ?
H23B C23 H23C 109.5 . . ?
C22 C24 H24A 109.5 . . ?
C22 C24 H24B 109.5 . . ?
H24A C24 H24B 109.5 . . ?
C22 C24 H24C 109.5 . . ?
H24A C24 H24C 109.5 . . ?
H24B C24 H24C 109.5 . . ?
C30 C25 C26 118.8(2) . . ?
C30 C25 Si1 126.66(17) . . ?
C26 C25 Si1 114.35(15) . . ?
C27 C26 C25 120.2(2) . . ?
C27 C26 P3 125.79(17) . . ?
C25 C26 P3 113.99(16) . . ?
C26 C27 C28 120.3(2) . . ?
C26 C27 H27 119.9 . . ?
C28 C27 H27 119.9 . . ?
C29 C28 C27 120.0(2) . . ?
C29 C28 H28 120.0 . . ?
C27 C28 H28 120.0 . . ?
C28 C29 C30 120.1(2) . . ?
C28 C29 H29 120.0 . . ?
C30 C29 H29 120.0 . . ?
C29 C30 C25 120.6(2) . . ?
C29 C30 H30 119.7 . . ?
C25 C30 H30 119.7 . . ?
C32 C31 C33 110.11(19) . . ?
C32 C31 P3 112.85(16) . . ?
C33 C31 P3 112.33(16) . . ?
C32 C31 H31 107.1 . . ?
C33 C31 H31 107.1 . . ?
P3 C31 H31 107.1 . . ?
C31 C32 H32A 109.5 . . ?
C31 C32 H32B 109.5 . . ?
H32A C32 H32B 109.5 . . ?
C31 C32 H32C 109.5 . . ?
H32A C32 H32C 109.5 . . ?
H32B C32 H32C 109.5 . . ?
C31 C33 H33A 109.5 . . ?
C31 C33 H33B 109.5 . . ?
H33A C33 H33B 109.5 . . ?
C31 C33 H33C 109.5 . . ?
H33A C33 H33C 109.5 . . ?
H33B C33 H33C 109.5 . . ?
C36 C34 C35 107.93(18) . . ?
C36 C34 P3 111.55(15) . . ?
C35 C34 P3 115.89(15) . . ?
C36 C34 H34 107.0 . . ?
C35 C34 H34 107.0 . . ?
P3 C34 H34 107.0 . . ?
C34 C35 H35A 109.5 . . ?
C34 C35 H35B 109.5 . . ?
H35A C35 H35B 109.5 . . ?
C34 C35 H35C 109.5 . . ?
H35A C35 H35C 109.5 . . ?
H35B C35 H35C 109.5 . . ?
C34 C36 H36A 109.5 . . ?
C34 C36 H36B 109.5 . . ?
H36A C36 H36B 109.5 . . ?
C34 C36 H36C 109.5 . . ?
H36A C36 H36C 109.5 . . ?
H36B C36 H36C 109.5 . . ?
C38 C37 C42 120.3(3) . . ?
C38 C37 H37 119.8 . . ?
C42 C37 H37 119.8 . . ?
C37 C38 C39 120.0(2) . . ?
C37 C38 H38 120.0 . . ?
C39 C38 H38 120.0 . . ?
C38 C39 C40 119.6(2) . . ?
C38 C39 H39 120.2 . . ?
C40 C39 H39 120.2 . . ?
C41 C40 C39 120.2(2) . . ?
C41 C40 H40 119.9 . . ?
C39 C40 H40 119.9 . . ?
C40 C41 C42 120.3(2) . . ?
C40 C41 H41 119.8 . . ?
C42 C41 H41 119.8 . . ?
C37 C42 C41 119.5(2) . . ?
C37 C42 H42 120.2 . . ?
C41 C42 H42 120.2 . . ?

loop_
_geom_bond_atom_site_label_1
_geom_bond_atom_site_label_2
_geom_bond_distance
_geom_bond_site_symmetry_2
_geom_bond_publ_flag
Co1 N1 1.8135(19) . ?
Co1 P2 2.2277(6) . ?
Co1 Si1 2.2327(6) . ?
Co1 P3 2.2342(6) . ?
Co1 P1 2.2376(6) . ?
N1 N2 1.123(3) . ?
P1 C2 1.839(2) . ?
P1 C7 1.867(2) . ?
P1 C10 1.890(2) . ?
P2 C14 1.849(2) . ?
P2 C19 1.878(2) . ?
P2 C22 1.893(2) . ?
P3 C26 1.846(2) . ?
P3 C31 1.869(2) . ?
P3 C34 1.890(2) . ?
Si1 C1 1.891(2) . ?
Si1 C13 1.892(2) . ?
Si1 C25 1.893(2) . ?
C1 C6 1.398(3) . ?
C1 C2 1.409(3) . ?
C2 C3 1.398(3) . ?
C3 C4 1.393(3) . ?
C3 H3 0.9500 . ?
C4 C5 1.387(3) . ?
C4 H4 0.9500 . ?
C5 C6 1.391(3) . ?
C5 H5 0.9500 . ?
C6 H6 0.9500 . ?
C7 C8 1.532(3) . ?
C7 C9 1.533(3) . ?
C7 H7 1.0000 . ?
C8 H8A 0.9800 . ?
C8 H8B 0.9800 . ?
C8 H8C 0.9800 . ?
C9 H9A 0.9800 . ?
C9 H9B 0.9800 . ?
C9 H9C 0.9800 . ?
C10 C12 1.529(3) . ?
C10 C11 1.536(3) . ?
C10 H10 1.0000 . ?
C11 H11A 0.9800 . ?
C11 H11B 0.9800 . ?
C11 H11C 0.9800 . ?
C12 H12A 0.9800 . ?
C12 H12B 0.9800 . ?
C12 H12C 0.9800 . ?
C13 C18 1.397(3) . ?
C13 C14 1.410(3) . ?
C14 C15 1.398(3) . ?
C15 C16 1.392(3) . ?
C15 H15 0.9500 . ?
C16 C17 1.385(3) . ?
C16 H16 0.9500 . ?
C17 C18 1.393(3) . ?
C17 H17 0.9500 . ?
C18 H18 0.9500 . ?
C19 C20 1.524(3) . ?
C19 C21 1.531(3) . ?
C19 H19 1.0000 . ?
C20 H20A 0.9800 . ?
C20 H20B 0.9800 . ?
C20 H20C 0.9800 . ?
C21 H21A 0.9800 . ?
C21 H21B 0.9800 . ?
C21 H21C 0.9800 . ?
C22 C23 1.529(3) . ?
C22 C24 1.541(3) . ?
C22 H22 1.0000 . ?
C23 H23A 0.9800 . ?
C23 H23B 0.9800 . ?
C23 H23C 0.9800 . ?
C24 H24A 0.9800 . ?
C24 H24B 0.9800 . ?
C24 H24C 0.9800 . ?
C25 C30 1.401(3) . ?
C25 C26 1.405(3) . ?
C26 C27 1.391(3) . ?
C27 C28 1.391(3) . ?
C27 H27 0.9500 . ?
C28 C29 1.388(3) . ?
C28 H28 0.9500 . ?
C29 C30 1.391(3) . ?
C29 H29 0.9500 . ?
C30 H30 0.9500 . ?
C31 C32 1.522(3) . ?
C31 C33 1.536(3) . ?
C31 H31 1.0000 . ?
C32 H32A 0.9800 . ?
C32 H32B 0.9800 . ?
C32 H32C 0.9800 . ?
C33 H33A 0.9800 . ?
C33 H33B 0.9800 . ?
C33 H33C 0.9800 . ?
C34 C36 1.530(3) . ?
C34 C35 1.535(3) . ?
C34 H34 1.0000 . ?
C35 H35A 0.9800 . ?
C35 H35B 0.9800 . ?
C35 H35C 0.9800 . ?
C36 H36A 0.9800 . ?
C36 H36B 0.9800 . ?
C36 H36C 0.9800 . ?
C37 C38 1.382(4) . ?
C37 C42 1.385(4) . ?
C37 H37 0.9500 . ?
C38 C39 1.387(4) . ?
C38 H38 0.9500 . ?
C39 C40 1.387(4) . ?
C39 H39 0.9500 . ?
C40 C41 1.378(3) . ?
C40 H40 0.9500 . ?
C41 C42 1.386(4) . ?
C41 H41 0.9500 . ?
C42 H42 0.9500 . ?
